data_7227910
loop_
_publ_author_name
'Shan, Pei-Hui'
'Tu, Shi-Chun'
'Lin, Rui-Lian'
'Tao, Zhu'
'Liu, Jing-Xin'
'Xiao, Xin'

_publ_section_title
;
 Supramolecular complexes of
 \a,\a&#x2032;,\d,\d&#x2032;-tetramethyl-cucurbit[6]uril binding with
 enantiomeric amino acids
;
_journal_issue 16
_journal_name_full CrystEngComm
_journal_page_first 2168
_journal_paper_doi 10.1039/C7CE00340D
_journal_volume 19
_journal_year 2017
_chemical_absolute_configuration ad
_chemical_formula_sum 'C43 H72 Cl N25 O25'
_chemical_formula_weight 1374.71
_chemical_name_common 'L-Ser?TMeQ[6].Cl.10H2O '
_chemical_name_systematic complex6
_space_group_IT_number 4
_symmetry_cell_setting monoclinic
_symmetry_space_group_name_Hall 'P 2yb'
_symmetry_space_group_name_H-M 'P 1 21 1'
_atom_sites_solution_hydrogens geom
_atom_sites_solution_primary direct
_atom_sites_solution_secondary difmap
_audit_creation_method SHELXL-97
_audit_update_record
;
2017-03-18 deposited with the CCDC.
2017-03-21 downloaded from the CCDC.
;
_cell_angle_alpha 90.00
_cell_angle_beta 112.981(2)
_cell_angle_gamma 90.00
_cell_formula_units_Z 2
_cell_length_a 13.277(2)
_cell_length_b 17.119(3)
_cell_length_c 15.609(3)
_cell_measurement_reflns_used 3022
_cell_measurement_temperature 273(2)
_cell_measurement_theta_max 20.37
_cell_measurement_theta_min 2.57
_cell_volume 3266.2(10)
_computing_cell_refinement 'Bruker SMART'
_computing_data_collection 'Bruker SMART'
_computing_data_reduction 'Bruker SAINT'
_computing_molecular_graphics 'Bruker SHELXTL'
_computing_publication_material 'Bruker SHELXTL'
_computing_structure_refinement 'SHELXL-97 (Sheldrick, 1997)'
_computing_structure_solution 'SHELXS-97 (Sheldrick, 1990)'
_diffrn_ambient_temperature 273(2)
_diffrn_measured_fraction_theta_full 0.973
_diffrn_measured_fraction_theta_max 0.973
_diffrn_measurement_device_type 'Bruker CCD Area Detector'
_diffrn_measurement_method '\f and \w scan'
_diffrn_radiation_monochromator graphite
_diffrn_radiation_source 'fine-focus sealed tube'
_diffrn_radiation_type MoK\a
_diffrn_radiation_wavelength 0.71073
_diffrn_reflns_av_R_equivalents 0.0570
_diffrn_reflns_av_sigmaI/netI 0.0614
_diffrn_reflns_limit_h_max 16
_diffrn_reflns_limit_h_min -15
_diffrn_reflns_limit_k_max 19
_diffrn_reflns_limit_k_min -20
_diffrn_reflns_limit_l_max 18
_diffrn_reflns_limit_l_min -18
_diffrn_reflns_number 22631
_diffrn_reflns_theta_full 25.49
_diffrn_reflns_theta_max 25.49
_diffrn_reflns_theta_min 1.42
_diffrn_standards_decay_% none
_exptl_absorpt_coefficient_mu 0.154
_exptl_absorpt_correction_T_max 0.9713
_exptl_absorpt_correction_T_min 0.9610
_exptl_absorpt_correction_type multi-scan
_exptl_absorpt_process_details 'SADABS (Bruker, 2008)'
_exptl_crystal_colour colorless
_exptl_crystal_density_diffrn 1.398
_exptl_crystal_density_meas ?
_exptl_crystal_density_method 'not measured'
_exptl_crystal_description block
_exptl_crystal_F_000 1444
_exptl_crystal_recrystallization_method 'Vapour deposition'
_exptl_crystal_size_max 0.26
_exptl_crystal_size_mid 0.23
_exptl_crystal_size_min 0.19
_platon_squeeze_details '                                                           '
_refine_diff_density_max 0.641
_refine_diff_density_min -0.294
_refine_diff_density_rms 0.082
_refine_ls_abs_structure_details 'Flack (1983), 4547 Friedel pairs'
_refine_ls_abs_structure_Flack 0.00(7)
_refine_ls_extinction_coef 0.0063(12)
_refine_ls_extinction_expression Fc^*^=kFc[1+0.001xFc^2^\l^3^/sin(2\q)]^-1/4^
_refine_ls_extinction_method SHELXL
_refine_ls_goodness_of_fit_ref 1.013
_refine_ls_hydrogen_treatment mixed
_refine_ls_matrix_type full
_refine_ls_number_parameters 858
_refine_ls_number_reflns 6127
_refine_ls_number_restraints 1
_refine_ls_restrained_S_all 1.013
_refine_ls_R_factor_all 0.1404
_refine_ls_R_factor_gt 0.0667
_refine_ls_shift/su_max 0.001
_refine_ls_shift/su_mean 0.000
_refine_ls_structure_factor_coef Fsqd
_refine_ls_weighting_details 'calc w=1/[\s^2^(Fo^2^)+(0.1197P)^2^+0.0000P] where P=(Fo^2^+2Fc^2^)/3'
_refine_ls_weighting_scheme calc
_refine_ls_wR_factor_gt 0.1728
_refine_ls_wR_factor_ref 0.1873
_reflns_number_gt 4182
_reflns_number_total 6127
_reflns_threshold_expression >2sigma(I)
_cod_data_source_file c7ce00340d2.cif
_cod_data_source_block p
_cod_depositor_comments
;
The following automatic conversions were performed:

'_symmetry_cell_setting' value 'Monoclinic' changed to 'monoclinic'
according to
/home/data/users/saulius/crontab/automatic-downloads/rss-feeds/RSC/lib/dictionaries/cif_core.dic
dictionary named 'cif_core.dic' version 2.4.2 from 2011-04-26.

'_exptl_crystal_density_meas' value 'not measured' was changed to '?'
- the value is perceived as not measured.

Automatic conversion script
Id: cif_fix_values 4973 2017-02-22 13:04:09Z antanas 

 Adding full bibliography for 7227908--7227914.cif.
;
_cod_original_cell_volume 3266.4(10)
_cod_original_sg_symbol_H-M P2(1)
_cod_database_code 7227910

loop_
_symmetry_equiv_pos_as_xyz
'x, y, z'
'-x, y+1/2, -z'

loop_
_atom_site_label
_atom_site_type_symbol
_atom_site_fract_x
_atom_site_fract_y
_atom_site_fract_z
_atom_site_U_iso_or_equiv
_atom_site_adp_type
_atom_site_occupancy
_atom_site_symmetry_multiplicity
_atom_site_calc_flag
_atom_site_refinement_flags
C1 C 0.2450(6) 0.1922(5) 0.8221(5) 0.061(2) Uani 1 1 d .
C2 C 0.4357(6) 0.1554(5) 0.8468(6) 0.062(2) Uani 1 1 d .
H2A H 0.4793 0.1293 0.8180 0.074 Uiso 1 1 calc R
H2B H 0.4589 0.2095 0.8572 0.074 Uiso 1 1 calc R
C3 C 0.3149(6) 0.1516(4) 0.7817(5) 0.0549(18) Uani 1 1 d .
H3 H 0.3055 0.1769 0.7227 0.066 Uiso 1 1 calc R
C4 C 0.9094(6) 0.1116(4) 0.7062(5) 0.0519(17) Uani 1 1 d .
H4A H 0.9650 0.0816 0.6963 0.078 Uiso 1 1 calc R
H4B H 0.9416 0.1408 0.7629 0.078 Uiso 1 1 calc R
H4C H 0.8763 0.1469 0.6551 0.078 Uiso 1 1 calc R
C5 C 0.9860(5) 0.0036(4) 0.8596(5) 0.0478(16) Uani 1 1 d .
H5A H 1.0248 -0.0145 0.8229 0.072 Uiso 1 1 calc R
H5B H 1.0036 -0.0289 0.9136 0.072 Uiso 1 1 calc R
H5C H 1.0068 0.0566 0.8787 0.072 Uiso 1 1 calc R
C6 C 0.3484(5) 0.0129(5) 0.3282(5) 0.0488(17) Uani 1 1 d .
H6A H 0.3212 0.0541 0.2822 0.059 Uiso 1 1 calc R
H6B H 0.3669 -0.0314 0.2984 0.059 Uiso 1 1 calc R
C7 C -0.0454(5) -0.2545(4) 0.6186(5) 0.0493(17) Uani 1 1 d .
H7A H -0.0733 -0.2945 0.5721 0.074 Uiso 1 1 calc R
H7B H -0.1035 -0.2196 0.6148 0.074 Uiso 1 1 calc R
H7C H -0.0157 -0.2781 0.6792 0.074 Uiso 1 1 calc R
C8 C 0.5727(5) -0.3138(4) 0.8560(5) 0.0439(15) Uani 1 1 d .
H8A H 0.5847 -0.3519 0.8149 0.053 Uiso 1 1 calc R
H8B H 0.5935 -0.3377 0.9168 0.053 Uiso 1 1 calc R
C9 C 0.5822(4) 0.1229(4) 0.5052(4) 0.0350(13) Uani 1 1 d .
H9 H 0.6220 0.1612 0.4836 0.042 Uiso 1 1 calc R
C10 C 0.5180(5) -0.1558(5) 0.9814(5) 0.0479(16) Uani 1 1 d .
H10A H 0.5416 -0.1948 1.0304 0.057 Uiso 1 1 calc R
H10B H 0.4989 -0.1090 1.0068 0.057 Uiso 1 1 calc R
C11 C -0.1130(5) -0.1731(4) 0.4392(5) 0.0504(17) Uani 1 1 d .
H11A H -0.1211 -0.2265 0.4188 0.076 Uiso 1 1 calc R
H11B H -0.1287 -0.1391 0.3866 0.076 Uiso 1 1 calc R
H11C H -0.1627 -0.1623 0.4688 0.076 Uiso 1 1 calc R
C12 C 0.3301(5) -0.1407(4) 0.8681(5) 0.0408(15) Uani 1 1 d .
C13 C 0.8233(5) 0.0572(4) 0.7131(4) 0.0387(14) Uani 1 1 d .
C14 C 0.4761(5) 0.1568(4) 0.5875(5) 0.0394(15) Uani 1 1 d .
C15 C 0.8489(5) -0.1509(4) 0.8053(4) 0.0380(14) Uani 1 1 d .
H15A H 0.8491 -0.1911 0.7615 0.046 Uiso 1 1 calc R
H15B H 0.9207 -0.1507 0.8556 0.046 Uiso 1 1 calc R
C16 C 0.6847(5) -0.1973(4) 0.9468(4) 0.0405(15) Uani 1 1 d .
H16 H 0.7144 -0.2293 1.0032 0.049 Uiso 1 1 calc R
C17 C 0.0439(5) -0.2093(4) 0.6021(4) 0.0384(14) Uani 1 1 d .
C18 C 0.1344(5) -0.1621(4) 0.7711(5) 0.0438(15) Uani 1 1 d .
H18A H 0.0905 -0.2018 0.7844 0.053 Uiso 1 1 calc R
H18B H 0.1278 -0.1145 0.8022 0.053 Uiso 1 1 calc R
C19 C 0.4596(5) 0.1188(4) 0.4400(4) 0.0388(14) Uani 1 1 d .
H19 H 0.4407 0.1577 0.3901 0.047 Uiso 1 1 calc R
C20 C 0.6763(5) 0.1684(4) 0.6725(5) 0.0409(15) Uani 1 1 d .
H20A H 0.7245 0.1971 0.6505 0.049 Uiso 1 1 calc R
H20B H 0.6547 0.2031 0.7114 0.049 Uiso 1 1 calc R
C21 C 0.2906(5) 0.1560(3) 0.4677(5) 0.0397(14) Uani 1 1 d .
H21A H 0.2726 0.1857 0.4106 0.048 Uiso 1 1 calc R
H21B H 0.2795 0.1899 0.5131 0.048 Uiso 1 1 calc R
C22 C 0.1822(5) -0.3245(4) 0.6541(5) 0.0412(15) Uani 1 1 d .
H22A H 0.1325 -0.3479 0.6787 0.049 Uiso 1 1 calc R
H22B H 0.2002 -0.3640 0.6178 0.049 Uiso 1 1 calc R
C23 C 0.2811(5) -0.2683(3) 0.8157(4) 0.0386(14) Uani 1 1 d .
H23 H 0.2395 -0.3007 0.8422 0.046 Uiso 1 1 calc R
C24 C 0.4041(5) -0.2653(4) 0.8809(5) 0.0385(14) Uani 1 1 d .
H24 H 0.4203 -0.2990 0.9355 0.046 Uiso 1 1 calc R
C25 C 0.5404(5) -0.0008(4) 0.4370(4) 0.0412(15) Uani 1 1 d .
C26 C 0.8091(5) -0.0008(4) 0.9445(4) 0.0425(15) Uani 1 1 d .
H26A H 0.7882 0.0408 0.9765 0.051 Uiso 1 1 calc R
H26B H 0.8847 -0.0141 0.9813 0.051 Uiso 1 1 calc R
C27 C 0.7350(5) 0.0238(4) 0.5385(4) 0.0401(15) Uani 1 1 d .
H27A H 0.7745 0.0683 0.5289 0.048 Uiso 1 1 calc R
H27B H 0.7458 -0.0195 0.5030 0.048 Uiso 1 1 calc R
C28 C 0.2367(5) -0.0860(4) 0.3664(4) 0.0427(15) Uani 1 1 d .
C29 C 0.6468(5) -0.0642(4) 0.9540(4) 0.0389(14) Uani 1 1 d .
C30 C 0.0927(5) -0.0117(4) 0.3754(5) 0.0385(14) Uani 1 1 d .
H30 H 0.0233 -0.0080 0.3212 0.046 Uiso 1 1 calc R
C31 C -0.0029(5) -0.0081(4) 0.4878(5) 0.0381(14) Uani 1 1 d .
H31A H -0.0169 0.0339 0.5235 0.046 Uiso 1 1 calc R
H31B H -0.0695 -0.0165 0.4333 0.046 Uiso 1 1 calc R
C32 C 0.3838(5) -0.3204(4) 0.7369(4) 0.0376(14) Uani 1 1 d .
C33 C 0.1476(5) -0.2440(4) 0.5164(4) 0.0390(15) Uani 1 1 d .
C34 C 0.7739(5) -0.1485(4) 0.9333(4) 0.0368(14) Uani 1 1 d .
H34 H 0.8460 -0.1596 0.9818 0.044 Uiso 1 1 calc R
C35 C 0.1817(5) 0.0433(4) 0.3653(5) 0.0427(15) Uani 1 1 d .
H35 H 0.1508 0.0761 0.3096 0.051 Uiso 1 1 calc R
C36 C 0.0819(6) -0.1578(4) 0.3786(5) 0.0457(15) Uani 1 1 d .
H36A H 0.1128 -0.1994 0.3542 0.055 Uiso 1 1 calc R
H36B H 0.0066 -0.1505 0.3357 0.055 Uiso 1 1 calc R
C37 C 0.1533(5) 0.0765(3) 0.5004(5) 0.0378(14) Uani 1 1 d .
C38 C 0.0045(5) -0.1593(4) 0.5086(5) 0.0379(14) Uani 1 1 d .
C39 C 0.6971(5) -0.2320(4) 0.8065(4) 0.0399(14) Uani 1 1 d .
C40 C 0.0716(5) -0.0747(4) 0.6389(4) 0.0390(14) Uani 1 1 d .
C41 C 0.7853(5) -0.0741(4) 0.6641(4) 0.0370(14) Uani 1 1 d .
C42 C 0.8635(5) 0.0000(4) 0.8020(4) 0.0392(14) Uani 1 1 d .
C43 C 0.7263(5) 0.0859(4) 0.8091(4) 0.0373(14) Uani 1 1 d .
N1 N 0.2837(5) 0.0674(4) 0.7633(4) 0.0605(16) Uani 1 1 d .
H1A H 0.2136 0.0638 0.7250 0.091 Uiso 1 1 calc R
H1B H 0.2938 0.0435 0.8167 0.091 Uiso 1 1 calc R
H1C H 0.3251 0.0447 0.7373 0.091 Uiso 1 1 calc R
N2 N 0.2484(4) -0.1869(3) 0.8099(4) 0.0412(12) Uani 1 1 d .
N3 N 0.6428(4) -0.2451(3) 0.8636(4) 0.0429(13) Uani 1 1 d .
N4 N 0.4478(4) 0.0405(3) 0.4044(4) 0.0431(13) Uani 1 1 d .
N5 N 0.5798(4) 0.1444(3) 0.5934(4) 0.0396(12) Uani 1 1 d .
N6 N 0.8311(4) -0.0756(3) 0.7585(3) 0.0405(12) Uani 1 1 d .
N7 N 0.2170(4) 0.0900(3) 0.4496(4) 0.0376(12) Uani 1 1 d .
N8 N 0.6209(4) 0.0425(3) 0.5027(4) 0.0407(12) Uani 1 1 d .
N9 N 0.4229(4) -0.1839(3) 0.9070(4) 0.0417(12) Uani 1 1 d .
N10 N 0.1264(4) -0.2596(3) 0.5928(4) 0.0394(12) Uani 1 1 d .
N11 N 0.4037(4) 0.1338(3) 0.5016(4) 0.0406(12) Uani 1 1 d .
N12 N 0.0209(4) -0.0783(3) 0.5437(3) 0.0393(12) Uani 1 1 d .
N13 N 0.2805(4) -0.3014(3) 0.7304(4) 0.0413(12) Uani 1 1 d .
N14 N 0.0907(4) -0.1483(3) 0.6729(4) 0.0421(12) Uani 1 1 d .
N15 N 0.2621(4) -0.0100(3) 0.3585(4) 0.0439(13) Uani 1 1 d .
N16 N 0.7690(4) -0.1711(3) 0.8426(4) 0.0418(12) Uani 1 1 d .
N17 N 0.6099(4) -0.1378(3) 0.9540(3) 0.0419(13) Uani 1 1 d .
N18 N 0.4575(4) -0.2935(3) 0.8205(4) 0.0404(12) Uani 1 1 d .
N19 N 0.7350(4) 0.1026(3) 0.7275(4) 0.0386(12) Uani 1 1 d .
N20 N 0.7411(4) -0.0687(3) 0.9387(3) 0.0402(12) Uani 1 1 d .
N21 N 0.0830(4) -0.1823(3) 0.4687(4) 0.0390(12) Uani 1 1 d .
N22 N 0.8008(4) 0.0275(3) 0.8549(4) 0.0422(12) Uani 1 1 d .
N23 N 0.7820(4) 0.0033(3) 0.6361(3) 0.0386(12) Uani 1 1 d .
N24 N 0.0822(4) 0.0172(3) 0.4573(4) 0.0412(12) Uani 1 1 d .
N25 N 0.1412(4) -0.0876(3) 0.3822(4) 0.0433(12) Uani 1 1 d .
O1 O 0.1809(5) 0.1537(4) 0.8475(5) 0.094(2) Uani 1 1 d .
H1 H 0.1884 0.1070 0.8400 0.140 Uiso 1 1 calc R
O2 O 0.2554(6) 0.2655(4) 0.8315(4) 0.0873(19) Uani 1 1 d .
O3 O 0.4533(5) 0.1197(4) 0.9325(4) 0.0718(15) Uani 1 1 d .
H3A H 0.4402 0.0728 0.9244 0.108 Uiso 1 1 calc R
O4 O 0.4497(3) 0.1831(3) 0.6507(3) 0.0496(12) Uani 1 1 d .
O5 O 0.3204(4) -0.0699(3) 0.8837(3) 0.0554(12) Uani 1 1 d .
O6 O 0.6691(4) 0.1199(3) 0.8416(3) 0.0528(12) Uani 1 1 d .
O7 O 0.7537(4) -0.1288(3) 0.6122(3) 0.0517(12) Uani 1 1 d .
O8 O 0.5557(4) -0.0675(3) 0.4137(3) 0.0555(12) Uani 1 1 d .
O9 O 0.2894(4) -0.1423(3) 0.3603(4) 0.0616(13) Uani 1 1 d .
O10 O 0.6861(4) -0.2702(3) 0.7374(3) 0.0548(12) Uani 1 1 d .
O11 O 0.1590(4) 0.1133(3) 0.5693(3) 0.0444(10) Uani 1 1 d .
O12 O 0.4053(4) -0.3581(3) 0.6804(3) 0.0496(11) Uani 1 1 d .
O13 O 0.2124(4) -0.2797(3) 0.4918(3) 0.0506(12) Uani 1 1 d .
O14 O 0.0922(4) -0.0140(3) 0.6849(3) 0.0488(11) Uani 1 1 d .
O15 O 0.6070(4) -0.0044(3) 0.9706(3) 0.0547(12) Uani 1 1 d .
O1W O 0.2740(6) -0.4995(4) 0.6817(5) 0.097(2) Uani 1 1 d .
O2W O -0.1228(6) -0.1101(5) 0.1721(6) 0.117(3) Uani 1 1 d .
O3W O 0.5193(8) 0.3247(5) 0.7275(5) 0.122(3) Uani 1 1 d .
O4W O 0.4700(7) 0.3069(4) 0.4674(5) 0.111(2) Uani 1 1 d .
O5W O 0.2712(7) -0.2694(6) 1.0159(6) 0.139(4) Uani 1 1 d .
O6W O 0.2386(13) -0.4642(6) 0.8415(8) 0.192(6) Uani 1 1 d .
O7W O 0.3879(16) -0.0086(6) 0.6596(14) 0.139(8) Uani 0.50 1 d P
O8W O 0.0426(8) -0.3819(7) 0.8067(8) 0.162(4) Uani 1 1 d .
O9W O 0.3641(8) 0.3732(6) 0.7749(8) 0.166(4) Uani 1 1 d .
O10W O 1.0468(11) -0.2701(10) 0.9344(10) 0.104(5) Uani 0.50 1 d P
O11W O 1.0479(11) -0.0781(15) 1.1182(12) 0.155(8) Uani 0.50 1 d P
O12W O 0.5852(14) 0.3414(8) 0.3648(14) 0.127(7) Uani 0.50 1 d P

loop_
_atom_site_aniso_label
_atom_site_aniso_U_11
_atom_site_aniso_U_22
_atom_site_aniso_U_33
_atom_site_aniso_U_23
_atom_site_aniso_U_13
_atom_site_aniso_U_12
C1 0.053(5) 0.066(6) 0.058(5) -0.016(4) 0.017(4) -0.004(4)
C2 0.050(4) 0.060(5) 0.079(6) -0.016(4) 0.030(4) -0.007(4)
C3 0.060(4) 0.050(4) 0.057(4) -0.017(4) 0.026(4) -0.001(3)
C4 0.050(4) 0.049(4) 0.051(4) 0.004(3) 0.013(3) 0.001(3)
C5 0.032(3) 0.052(4) 0.050(4) 0.001(3) 0.006(3) 0.005(3)
C6 0.037(4) 0.063(4) 0.048(4) -0.015(3) 0.019(3) -0.009(3)
C7 0.040(4) 0.043(4) 0.070(5) -0.003(3) 0.026(3) -0.009(3)
C8 0.035(3) 0.042(4) 0.054(4) 0.006(3) 0.016(3) 0.004(3)
C9 0.029(3) 0.036(3) 0.041(4) 0.009(3) 0.014(3) 0.004(2)
C10 0.048(4) 0.059(4) 0.036(4) -0.002(3) 0.017(3) -0.003(3)
C11 0.038(4) 0.043(4) 0.062(4) -0.006(3) 0.011(3) -0.007(3)
C12 0.050(4) 0.036(4) 0.044(4) -0.003(3) 0.027(3) -0.002(3)
C13 0.037(3) 0.040(3) 0.038(3) 0.005(3) 0.014(3) 0.008(3)
C14 0.037(3) 0.033(3) 0.052(4) 0.011(3) 0.020(3) 0.004(3)
C15 0.037(3) 0.035(3) 0.042(4) 0.004(3) 0.015(3) 0.009(3)
C16 0.043(4) 0.043(4) 0.032(3) 0.003(3) 0.011(3) 0.003(3)
C17 0.037(3) 0.033(3) 0.049(4) -0.008(3) 0.021(3) 0.000(3)
C18 0.042(4) 0.042(4) 0.051(4) 0.004(3) 0.023(3) 0.004(3)
C19 0.034(3) 0.036(3) 0.046(4) 0.008(3) 0.015(3) 0.004(3)
C20 0.033(3) 0.035(3) 0.047(4) 0.007(3) 0.008(3) 0.002(3)
C21 0.036(3) 0.028(3) 0.056(4) 0.004(3) 0.019(3) 0.000(3)
C22 0.046(4) 0.030(3) 0.049(4) -0.012(3) 0.019(3) -0.001(3)
C23 0.043(3) 0.028(3) 0.047(4) 0.001(3) 0.020(3) -0.002(3)
C24 0.034(3) 0.037(3) 0.043(4) 0.002(3) 0.013(3) 0.001(3)
C25 0.050(4) 0.034(4) 0.044(4) -0.004(3) 0.023(3) 0.000(3)
C26 0.047(4) 0.045(4) 0.034(3) -0.004(3) 0.013(3) -0.005(3)
C27 0.038(3) 0.042(4) 0.043(4) 0.005(3) 0.018(3) 0.009(3)
C28 0.042(3) 0.042(4) 0.042(4) 0.001(3) 0.014(3) 0.001(3)
C29 0.049(4) 0.039(4) 0.026(3) -0.004(3) 0.012(3) -0.001(3)
C30 0.026(3) 0.038(3) 0.047(4) 0.002(3) 0.010(3) 0.007(3)
C31 0.026(3) 0.036(3) 0.051(4) 0.003(3) 0.014(3) 0.003(2)
C32 0.043(4) 0.031(3) 0.038(4) 0.005(3) 0.014(3) -0.001(3)
C33 0.033(3) 0.034(3) 0.045(4) -0.008(3) 0.010(3) -0.005(3)
C34 0.042(3) 0.039(3) 0.027(3) -0.001(3) 0.012(3) 0.003(3)
C35 0.030(3) 0.042(4) 0.051(4) 0.000(3) 0.011(3) 0.002(3)
C36 0.058(4) 0.036(3) 0.038(4) -0.004(3) 0.013(3) -0.004(3)
C37 0.034(3) 0.028(3) 0.045(4) 0.005(3) 0.009(3) 0.006(3)
C38 0.029(3) 0.032(3) 0.048(4) -0.005(3) 0.010(3) 0.000(2)
C39 0.040(3) 0.040(3) 0.037(4) 0.000(3) 0.012(3) 0.001(3)
C40 0.036(3) 0.035(3) 0.048(4) -0.008(3) 0.018(3) -0.002(3)
C41 0.037(3) 0.040(3) 0.037(4) -0.006(3) 0.018(3) -0.001(3)
C42 0.037(3) 0.036(3) 0.044(4) 0.003(3) 0.015(3) 0.003(3)
C43 0.035(3) 0.040(3) 0.036(4) -0.002(3) 0.014(3) 0.002(3)
N1 0.074(4) 0.057(4) 0.049(4) -0.016(3) 0.022(3) -0.016(3)
N2 0.046(3) 0.034(3) 0.043(3) -0.003(2) 0.017(3) 0.004(2)
N3 0.037(3) 0.042(3) 0.052(3) -0.002(3) 0.019(3) -0.007(2)
N4 0.041(3) 0.044(3) 0.043(3) -0.005(2) 0.015(2) -0.001(2)
N5 0.034(3) 0.037(3) 0.044(3) -0.001(2) 0.012(2) -0.002(2)
N6 0.047(3) 0.040(3) 0.031(3) 0.004(2) 0.011(2) 0.003(2)
N7 0.037(3) 0.036(3) 0.043(3) -0.004(2) 0.020(2) -0.003(2)
N8 0.041(3) 0.038(3) 0.044(3) 0.007(2) 0.018(2) 0.009(2)
N9 0.037(3) 0.045(3) 0.040(3) -0.002(2) 0.012(2) -0.003(2)
N10 0.038(3) 0.032(3) 0.046(3) 0.003(2) 0.015(2) 0.005(2)
N11 0.028(3) 0.044(3) 0.046(3) 0.000(2) 0.011(2) 0.008(2)
N12 0.040(3) 0.029(3) 0.048(3) -0.001(2) 0.016(2) -0.002(2)
N13 0.036(3) 0.040(3) 0.045(3) -0.002(2) 0.014(2) 0.005(2)
N14 0.041(3) 0.036(3) 0.042(3) -0.001(2) 0.010(2) 0.003(2)
N15 0.037(3) 0.041(3) 0.057(4) -0.001(3) 0.022(3) 0.001(2)
N16 0.049(3) 0.038(3) 0.040(3) -0.004(2) 0.020(3) 0.000(2)
N17 0.044(3) 0.045(3) 0.038(3) -0.002(2) 0.018(3) -0.002(2)
N18 0.032(3) 0.041(3) 0.048(3) -0.007(2) 0.015(2) -0.001(2)
N19 0.032(3) 0.042(3) 0.038(3) 0.001(2) 0.010(2) 0.008(2)
N20 0.039(3) 0.041(3) 0.043(3) 0.001(2) 0.018(2) -0.003(2)
N21 0.040(3) 0.034(3) 0.044(3) 0.001(2) 0.017(2) 0.002(2)
N22 0.041(3) 0.043(3) 0.043(3) 0.004(2) 0.017(2) 0.007(2)
N23 0.046(3) 0.032(3) 0.035(3) 0.001(2) 0.013(2) 0.006(2)
N24 0.038(3) 0.040(3) 0.045(3) 0.000(2) 0.016(2) -0.002(2)
N25 0.046(3) 0.034(3) 0.053(3) -0.002(3) 0.023(3) 0.001(2)
O1 0.088(4) 0.088(5) 0.127(6) -0.032(4) 0.066(4) -0.017(4)
O2 0.109(5) 0.060(4) 0.084(4) -0.018(3) 0.028(4) 0.013(3)
O3 0.082(4) 0.068(4) 0.054(3) -0.008(3) 0.014(3) 0.007(3)
O4 0.043(3) 0.064(3) 0.043(3) -0.003(2) 0.020(2) 0.004(2)
O5 0.074(3) 0.036(3) 0.056(3) -0.010(2) 0.026(3) -0.002(2)
O6 0.049(3) 0.058(3) 0.055(3) -0.002(2) 0.024(2) 0.013(2)
O7 0.062(3) 0.047(3) 0.047(3) -0.001(2) 0.023(2) 0.008(2)
O8 0.054(3) 0.047(3) 0.061(3) -0.012(2) 0.018(2) 0.006(2)
O9 0.062(3) 0.048(3) 0.079(4) -0.007(3) 0.033(3) 0.008(2)
O10 0.055(3) 0.064(3) 0.044(3) -0.018(3) 0.018(2) -0.008(2)
O11 0.049(3) 0.036(2) 0.052(3) -0.001(2) 0.023(2) 0.001(2)
O12 0.053(3) 0.046(3) 0.055(3) -0.006(2) 0.027(2) 0.008(2)
O13 0.052(3) 0.052(3) 0.054(3) -0.001(2) 0.027(2) 0.009(2)
O14 0.055(3) 0.038(3) 0.054(3) -0.014(2) 0.022(2) -0.001(2)
O15 0.060(3) 0.050(3) 0.059(3) -0.010(2) 0.030(3) 0.001(2)
O1W 0.118(5) 0.079(4) 0.101(5) -0.004(4) 0.049(4) -0.004(4)
O2W 0.103(5) 0.111(6) 0.113(6) 0.018(5) 0.016(4) -0.032(5)
O3W 0.183(8) 0.090(5) 0.104(6) -0.009(4) 0.067(6) -0.006(5)
O4W 0.173(7) 0.050(4) 0.114(6) 0.001(4) 0.061(6) 0.011(4)
O5W 0.132(7) 0.191(10) 0.109(6) 0.073(6) 0.065(5) 0.056(7)
O6W 0.372(19) 0.109(7) 0.151(9) 0.029(6) 0.162(11) 0.047(9)
O7W 0.232(18) 0.030(6) 0.27(2) 0.038(9) 0.223(18) 0.046(8)
O8W 0.130(7) 0.161(9) 0.161(8) 0.063(7) 0.020(6) -0.036(7)
O9W 0.145(8) 0.117(7) 0.183(10) 0.074(7) 0.006(7) -0.013(6)
O10W 0.091(9) 0.122(12) 0.090(9) 0.034(9) 0.026(8) 0.044(9)
O11W 0.048(7) 0.26(3) 0.129(13) 0.060(16) 0.011(8) 0.019(11)
O12W 0.148(13) 0.072(9) 0.238(19) -0.032(10) 0.160(14) -0.032(9)

loop_
_atom_type_symbol
_atom_type_description
_atom_type_scat_dispersion_real
_atom_type_scat_dispersion_imag
_atom_type_scat_source
C C 0.0033 0.0016 'International Tables Vol C Tables 4.2.6.8 and 6.1.1.4'
H H 0.0000 0.0000 'International Tables Vol C Tables 4.2.6.8 and 6.1.1.4'
N N 0.0061 0.0033 'International Tables Vol C Tables 4.2.6.8 and 6.1.1.4'
O O 0.0106 0.0060 'International Tables Vol C Tables 4.2.6.8 and 6.1.1.4'
Cl Cl 0.1484 0.1585 'International Tables Vol C Tables 4.2.6.8 and 6.1.1.4'

loop_
_geom_angle_atom_site_label_1
_geom_angle_atom_site_label_2
_geom_angle_atom_site_label_3
_geom_angle
O1 C1 O2 122.8(8)
O1 C1 C3 120.0(7)
O2 C1 C3 117.1(8)
O3 C2 C3 110.8(6)
O3 C2 H2A 109.5
C3 C2 H2A 109.5
O3 C2 H2B 109.5
C3 C2 H2B 109.5
H2A C2 H2B 108.1
C1 C3 N1 111.1(6)
C1 C3 C2 111.5(6)
N1 C3 C2 107.9(6)
C1 C3 H3 108.7
N1 C3 H3 108.7
C2 C3 H3 108.7
C13 C4 H4A 109.5
C13 C4 H4B 109.5
H4A C4 H4B 109.5
C13 C4 H4C 109.5
H4A C4 H4C 109.5
H4B C4 H4C 109.5
C42 C5 H5A 109.5
C42 C5 H5B 109.5
H5A C5 H5B 109.5
C42 C5 H5C 109.5
H5A C5 H5C 109.5
H5B C5 H5C 109.5
N15 C6 N4 113.4(5)
N15 C6 H6A 108.9
N4 C6 H6A 108.9
N15 C6 H6B 108.9
N4 C6 H6B 108.9
H6A C6 H6B 107.7
C17 C7 H7A 109.5
C17 C7 H7B 109.5
H7A C7 H7B 109.5
C17 C7 H7C 109.5
H7A C7 H7C 109.5
H7B C7 H7C 109.5
N18 C8 N3 112.1(5)
N18 C8 H8A 109.2
N3 C8 H8A 109.2
N18 C8 H8B 109.2
N3 C8 H8B 109.2
H8A C8 H8B 107.9
N5 C9 N8 113.7(5)
N5 C9 C19 103.3(5)
N8 C9 C19 103.2(5)
N5 C9 H9 112.0
N8 C9 H9 112.0
C19 C9 H9 112.0
N9 C10 N17 113.8(5)
N9 C10 H10A 108.8
N17 C10 H10A 108.8
N9 C10 H10B 108.8
N17 C10 H10B 108.8
H10A C10 H10B 107.7
C38 C11 H11A 109.5
C38 C11 H11B 109.5
H11A C11 H11B 109.5
C38 C11 H11C 109.5
H11A C11 H11C 109.5
H11B C11 H11C 109.5
O5 C12 N9 125.7(6)
O5 C12 N2 125.2(6)
N9 C12 N2 109.1(5)
N23 C13 N19 113.1(5)
N23 C13 C4 112.8(5)
N19 C13 C4 110.5(5)
N23 C13 C42 102.7(5)
N19 C13 C42 101.6(4)
C4 C13 C42 115.5(5)
O4 C14 N5 126.1(6)
O4 C14 N11 124.8(5)
N5 C14 N11 109.1(5)
N16 C15 N6 114.6(5)
N16 C15 H15A 108.6
N6 C15 H15A 108.6
N16 C15 H15B 108.6
N6 C15 H15B 108.6
H15A C15 H15B 107.6
N3 C16 N17 115.4(5)
N3 C16 C34 103.4(5)
N17 C16 C34 102.5(5)
N3 C16 H16 111.6
N17 C16 H16 111.6
C34 C16 H16 111.6
N10 C17 N14 112.6(5)
N10 C17 C7 112.6(5)
N14 C17 C7 111.4(5)
N10 C17 C38 102.6(5)
N14 C17 C38 101.4(5)
C7 C17 C38 115.5(5)
N14 C18 N2 114.5(5)
N14 C18 H18A 108.6
N2 C18 H18A 108.6
N14 C18 H18B 108.6
N2 C18 H18B 108.6
H18A C18 H18B 107.6
N4 C19 N11 114.5(5)
N4 C19 C9 103.0(5)
N11 C19 C9 103.6(5)
N4 C19 H19 111.7
N11 C19 H19 111.7
C9 C19 H19 111.7
N19 C20 N5 112.2(5)
N19 C20 H20A 109.2
N5 C20 H20A 109.2
N19 C20 H20B 109.2
N5 C20 H20B 109.2
H20A C20 H20B 107.9
N11 C21 N7 113.2(5)
N11 C21 H21A 108.9
N7 C21 H21A 108.9
N11 C21 H21B 108.9
N7 C21 H21B 108.9
H21A C21 H21B 107.8
N13 C22 N10 113.4(5)
N13 C22 H22A 108.9
N10 C22 H22A 108.9
N13 C22 H22B 108.9
N10 C22 H22B 108.9
H22A C22 H22B 107.7
N13 C23 N2 115.2(5)
N13 C23 C24 104.1(5)
N2 C23 C24 102.8(5)
N13 C23 H23 111.4
N2 C23 H23 111.4
C24 C23 H23 111.4
N9 C24 N18 115.1(5)
N9 C24 C23 103.8(5)
N18 C24 C23 102.5(5)
N9 C24 H24 111.6
N18 C24 H24 111.6
C23 C24 H24 111.6
O8 C25 N4 127.4(6)
O8 C25 N8 123.2(6)
N4 C25 N8 109.4(5)
N22 C26 N20 113.5(5)
N22 C26 H26A 108.9
N20 C26 H26A 108.9
N22 C26 H26B 108.9
N20 C26 H26B 108.9
H26A C26 H26B 107.7
N8 C27 N23 115.0(5)
N8 C27 H27A 108.5
N23 C27 H27A 108.5
N8 C27 H27B 108.5
N23 C27 H27B 108.5
H27A C27 H27B 107.5
O9 C28 N15 125.4(6)
O9 C28 N25 126.4(6)
N15 C28 N25 108.2(6)
O15 C29 N17 126.3(6)
O15 C29 N20 125.8(6)
N17 C29 N20 107.8(5)
N24 C30 N25 116.5(5)
N24 C30 C35 102.9(5)
N25 C30 C35 102.5(4)
N24 C30 H30 111.4
N25 C30 H30 111.4
C35 C30 H30 111.4
N12 C31 N24 115.5(5)
N12 C31 H31A 108.4
N24 C31 H31A 108.4
N12 C31 H31B 108.4
N24 C31 H31B 108.4
H31A C31 H31B 107.5
O12 C32 N18 126.0(6)
O12 C32 N13 125.7(6)
N18 C32 N13 108.2(5)
O13 C33 N10 125.9(6)
O13 C33 N21 125.0(6)
N10 C33 N21 109.1(5)
N16 C34 N20 114.3(5)
N16 C34 C16 104.4(5)
N20 C34 C16 103.9(5)
N16 C34 H34 111.3
N20 C34 H34 111.3
C16 C34 H34 111.3
N15 C35 N7 115.4(5)
N15 C35 C30 103.7(5)
N7 C35 C30 103.2(5)
N15 C35 H35 111.3
N7 C35 H35 111.3
C30 C35 H35 111.3
N25 C36 N21 114.0(5)
N25 C36 H36A 108.8
N21 C36 H36A 108.8
N25 C36 H36B 108.8
N21 C36 H36B 108.8
H36A C36 H36B 107.7
O11 C37 N24 127.4(6)
O11 C37 N7 125.2(6)
N24 C37 N7 107.4(5)
N21 C38 N12 112.7(5)
N21 C38 C11 110.8(5)
N12 C38 C11 111.7(5)
N21 C38 C17 102.3(4)
N12 C38 C17 102.5(5)
C11 C38 C17 116.4(5)
O10 C39 N3 125.3(6)
O10 C39 N16 126.3(6)
N3 C39 N16 108.4(5)
O14 C40 N14 126.2(6)
O14 C40 N12 125.0(6)
N14 C40 N12 108.7(5)
O7 C41 N6 127.4(6)
O7 C41 N23 124.9(6)
N6 C41 N23 107.8(5)
N6 C42 N22 115.0(5)
N6 C42 C5 111.5(5)
N22 C42 C5 111.5(5)
N6 C42 C13 101.6(5)
N22 C42 C13 102.8(4)
C5 C42 C13 113.7(5)
O6 C43 N19 126.1(6)
O6 C43 N22 124.3(6)
N19 C43 N22 109.4(5)
C3 N1 H1A 109.5
C3 N1 H1B 109.5
H1A N1 H1B 109.5
C3 N1 H1C 109.5
H1A N1 H1C 109.5
H1B N1 H1C 109.5
C12 N2 C23 112.1(5)
C12 N2 C18 122.3(5)
C23 N2 C18 122.9(5)
C39 N3 C16 112.1(5)
C39 N3 C8 123.7(5)
C16 N3 C8 122.1(5)
C25 N4 C19 113.7(5)
C25 N4 C6 122.9(6)
C19 N4 C6 122.8(5)
C14 N5 C9 112.0(5)
C14 N5 C20 123.3(5)
C9 N5 C20 123.1(5)
C41 N6 C42 114.7(5)
C41 N6 C15 118.6(5)
C42 N6 C15 126.6(5)
C37 N7 C21 122.3(5)
C37 N7 C35 112.0(5)
C21 N7 C35 124.1(5)
C25 N8 C27 124.6(5)
C25 N8 C9 110.2(5)
C27 N8 C9 121.7(5)
C12 N9 C10 122.7(6)
C12 N9 C24 111.8(5)
C10 N9 C24 123.7(6)
C33 N10 C17 113.4(5)
C33 N10 C22 120.0(5)
C17 N10 C22 126.6(5)
C14 N11 C21 121.2(5)
C14 N11 C19 110.8(5)
C21 N11 C19 122.4(5)
C40 N12 C31 120.9(5)
C40 N12 C38 112.6(5)
C31 N12 C38 126.3(5)
C32 N13 C22 123.6(5)
C32 N13 C23 112.3(5)
C22 N13 C23 123.2(5)
C40 N14 C18 120.7(5)
C40 N14 C17 114.0(5)
C18 N14 C17 124.3(5)
C28 N15 C35 112.5(5)
C28 N15 C6 122.8(6)
C35 N15 C6 123.6(6)
C39 N16 C15 121.4(5)
C39 N16 C34 111.2(5)
C15 N16 C34 125.1(5)
C29 N17 C16 113.2(5)
C29 N17 C10 122.4(6)
C16 N17 C10 122.9(5)
C32 N18 C8 122.5(5)
C32 N18 C24 112.3(5)
C8 N18 C24 122.4(5)
C43 N19 C20 120.0(5)
C43 N19 C13 113.1(5)
C20 N19 C13 126.0(5)
C29 N20 C34 112.4(5)
C29 N20 C26 122.3(5)
C34 N20 C26 124.4(5)
C33 N21 C36 120.5(5)
C33 N21 C38 111.9(5)
C36 N21 C38 126.3(5)
C43 N22 C26 120.7(5)
C43 N22 C42 112.8(5)
C26 N22 C42 126.5(5)
C41 N23 C13 113.2(5)
C41 N23 C27 120.7(5)
C13 N23 C27 126.1(5)
C37 N24 C30 114.1(5)
C37 N24 C31 122.3(5)
C30 N24 C31 123.4(5)
C28 N25 C36 122.7(5)
C28 N25 C30 112.6(5)
C36 N25 C30 122.4(5)
C1 O1 H1 109.5
C2 O3 H3A 109.5

loop_
_geom_bond_atom_site_label_1
_geom_bond_atom_site_label_2
_geom_bond_distance
C1 O1 1.256(10)
C1 O2 1.263(10)
C1 C3 1.483(10)
C2 O3 1.404(10)
C2 C3 1.529(10)
C2 H2A 0.9700
C2 H2B 0.9700
C3 N1 1.497(9)
C3 H3 0.9800
C4 C13 1.510(9)
C4 H4A 0.9600
C4 H4B 0.9600
C4 H4C 0.9600
C5 C42 1.522(9)
C5 H5A 0.9600
C5 H5B 0.9600
C5 H5C 0.9600
C6 N15 1.455(8)
C6 N4 1.467(8)
C6 H6A 0.9700
C6 H6B 0.9700
C7 C17 1.519(8)
C7 H7A 0.9600
C7 H7B 0.9600
C7 H7C 0.9600
C8 N18 1.452(7)
C8 N3 1.476(8)
C8 H8A 0.9700
C8 H8B 0.9700
C9 N5 1.437(8)
C9 N8 1.476(8)
C9 C19 1.547(8)
C9 H9 0.9800
C10 N9 1.425(8)
C10 N17 1.476(8)
C10 H10A 0.9700
C10 H10B 0.9700
C11 C38 1.530(9)
C11 H11A 0.9600
C11 H11B 0.9600
C11 H11C 0.9600
C12 O5 1.252(8)
C12 N9 1.361(8)
C12 N2 1.363(8)
C13 N23 1.443(8)
C13 N19 1.496(7)
C13 C42 1.610(8)
C14 O4 1.252(7)
C14 N5 1.360(7)
C14 N11 1.367(8)
C15 N16 1.438(8)
C15 N6 1.454(8)
C15 H15A 0.9700
C15 H15B 0.9700
C16 N3 1.450(8)
C16 N17 1.456(8)
C16 C34 1.529(8)
C16 H16 0.9800
C17 N10 1.446(7)
C17 N14 1.470(8)
C17 C38 1.594(9)
C18 N14 1.431(8)
C18 N2 1.457(8)
C18 H18A 0.9700
C18 H18B 0.9700
C19 N4 1.438(8)
C19 N11 1.448(8)
C19 H19 0.9800
C20 N19 1.445(8)
C20 N5 1.449(8)
C20 H20A 0.9700
C20 H20B 0.9700
C21 N11 1.436(7)
C21 N7 1.449(7)
C21 H21A 0.9700
C21 H21B 0.9700
C22 N13 1.437(8)
C22 N10 1.464(8)
C22 H22A 0.9700
C22 H22B 0.9700
C23 N13 1.445(8)
C23 N2 1.452(8)
C23 C24 1.552(9)
C23 H23 0.9800
C24 N9 1.445(8)
C24 N18 1.466(8)
C24 H24 0.9800
C25 O8 1.239(8)
C25 N4 1.334(8)
C25 N8 1.374(8)
C26 N22 1.442(8)
C26 N20 1.453(8)
C26 H26A 0.9700
C26 H26B 0.9700
C27 N8 1.431(8)
C27 N23 1.446(8)
C27 H27A 0.9700
C27 H27B 0.9700
C28 O9 1.216(8)
C28 N15 1.361(9)
C28 N25 1.383(8)
C29 O15 1.226(8)
C29 N17 1.352(8)
C29 N20 1.364(8)
C30 N24 1.426(8)
C30 N25 1.436(8)
C30 C35 1.567(9)
C30 H30 0.9800
C31 N12 1.446(8)
C31 N24 1.454(8)
C31 H31A 0.9700
C31 H31B 0.9700
C32 O12 1.213(7)
C32 N18 1.370(8)
C32 N13 1.373(8)
C33 O13 1.232(7)
C33 N10 1.355(8)
C33 N21 1.381(8)
C34 N16 1.444(8)
C34 N20 1.446(8)
C34 H34 0.9800
C35 N15 1.439(8)
C35 N7 1.452(8)
C35 H35 0.9800
C36 N25 1.426(8)
C36 N21 1.461(8)
C36 H36A 0.9700
C36 H36B 0.9700
C37 O11 1.223(7)
C37 N24 1.370(8)
C37 N7 1.385(8)
C38 N21 1.461(8)
C38 N12 1.474(8)
C39 O10 1.220(8)
C39 N3 1.365(8)
C39 N16 1.376(9)
C40 O14 1.231(8)
C40 N14 1.352(8)
C40 N12 1.372(8)
C41 O7 1.201(8)
C41 N6 1.357(8)
C41 N23 1.390(8)
C42 N6 1.448(8)
C42 N22 1.461(8)
C43 O6 1.214(7)
C43 N19 1.353(8)
C43 N22 1.392(8)
N1 H1A 0.8900
N1 H1B 0.8900
N1 H1C 0.8900
O1 H1 0.8200
O3 H3A 0.8200

loop_
_platon_squeeze_void_nr
_platon_squeeze_void_average_x
_platon_squeeze_void_average_y
_platon_squeeze_void_average_z
_platon_squeeze_void_volume
_platon_squeeze_void_count_electrons
_platon_squeeze_void_content
1 0.000 0.713 0.000 359 123 ' '
2 0.400 0.436 0.260 10 1 ' '
3 0.600 0.936 0.740 10 1 ' '
